data_7247598
loop_
_publ_author_name
'Kuang, Baolong'
'Wang, Tingwei'
'Zhang, Chao'
'Zhang, Han'
'Lu, Zujia'
'Xie, Zhiming'
'Xu, Meiqi'
'Yi, Zhenxin'
'Zhang, Jianguo'

_publ_section_title
;
 2-Imidazolidone metal complexes: increased hydrogen bonds and fused ring
 ligand ratio to be insensitive
;
_journal_issue 46
_journal_name_full CrystEngComm
_journal_page_first 6449
_journal_page_last 6454
_journal_paper_doi 10.1039/D3CE00891F
_journal_volume 25
_journal_year 2023
_chemical_formula_sum 'C12 H24 Cl2 Cu N8 O12'
_chemical_formula_weight 606.83
_space_group_IT_number 2
_space_group_name_Hall '-P 1'
_space_group_name_H-M_alt 'P -1'
_symmetry_cell_setting triclinic
_symmetry_space_group_name_H-M 'P -1'
_atom_sites_solution_hydrogens geom
_atom_sites_solution_primary direct
_atom_sites_solution_secondary difmap
_audit_creation_method SHELXL-97
_audit_update_record
;
2023-08-06 deposited with the CCDC.	2023-10-27 downloaded from the CCDC.
;
_cell_angle_alpha 87.583(3)
_cell_angle_beta 78.690(2)
_cell_angle_gamma 77.157(2)
_cell_formula_units_Z 1
_cell_length_a 7.4339(7)
_cell_length_b 8.4275(8)
_cell_length_c 9.0714(8)
_cell_measurement_reflns_used 1734
_cell_measurement_temperature 293(2)
_cell_measurement_theta_max 28.613
_cell_measurement_theta_min 2.479
_cell_volume 543.34(9)
_computing_cell_refinement 'Bruker SMART'
_computing_data_collection 'Bruker SMART'
_computing_data_reduction 'Bruker SHELXTL'
_computing_molecular_graphics 'Bruker SHELXTL'
_computing_publication_material 'Bruker SHELXTL'
_computing_structure_refinement 'SHELXL-97 (Sheldrick, 1997)'
_computing_structure_solution 'SHELXS-97 (Sheldrick, 1990)'
_diffrn_ambient_temperature 293(2)
_diffrn_measured_fraction_theta_full 0.973
_diffrn_measured_fraction_theta_max 0.973
_diffrn_measurement_device_type 'CCD area detector'
_diffrn_measurement_method 'phi and omega scans'
_diffrn_radiation_monochromator graphite
_diffrn_radiation_source 'fine-focus sealed tube'
_diffrn_radiation_type MoK\a
_diffrn_radiation_wavelength 0.71073
_diffrn_reflns_av_R_equivalents 0.0446
_diffrn_reflns_av_sigmaI/netI 0.0443
_diffrn_reflns_limit_h_max 8
_diffrn_reflns_limit_h_min -6
_diffrn_reflns_limit_k_max 10
_diffrn_reflns_limit_k_min -8
_diffrn_reflns_limit_l_max 10
_diffrn_reflns_limit_l_min -10
_diffrn_reflns_number 2635
_diffrn_reflns_theta_full 25.01
_diffrn_reflns_theta_max 25.01
_diffrn_reflns_theta_min 2.29
_exptl_absorpt_coefficient_mu 1.332
_exptl_absorpt_correction_T_max 0.6179
_exptl_absorpt_correction_T_min 0.5856
_exptl_absorpt_correction_type multi-scan
_exptl_absorpt_process_details sadabs
_exptl_crystal_colour blue
_exptl_crystal_density_diffrn 1.855
_exptl_crystal_density_meas 1.855
_exptl_crystal_density_method 'not measured'
_exptl_crystal_description block
_exptl_crystal_F_000 311
_exptl_crystal_size_max 0.45
_exptl_crystal_size_mid 0.41
_exptl_crystal_size_min 0.40
_refine_diff_density_max 1.297
_refine_diff_density_min -1.475
_refine_diff_density_rms 0.153
_refine_ls_extinction_coef 0.33(5)
_refine_ls_extinction_expression Fc^*^=kFc[1+0.001xFc^2^\l^3^/sin(2\q)]^-1/4^
_refine_ls_extinction_method SHELXL
_refine_ls_goodness_of_fit_ref 1.092
_refine_ls_hydrogen_treatment mixed
_refine_ls_matrix_type full
_refine_ls_number_parameters 171
_refine_ls_number_reflns 1867
_refine_ls_number_restraints 103
_refine_ls_restrained_S_all 1.494
_refine_ls_R_factor_all 0.0838
_refine_ls_R_factor_gt 0.0780
_refine_ls_shift/su_max 0.000
_refine_ls_shift/su_mean 0.000
_refine_ls_structure_factor_coef Fsqd
_refine_ls_weighting_details 'calc w=1/[\s^2^(Fo^2^)+(0.1619P)^2^+0.5562P] where P=(Fo^2^+2Fc^2^)/3'
_refine_ls_weighting_scheme calc
_refine_ls_wR_factor_gt 0.2110
_refine_ls_wR_factor_ref 0.2183
_reflns_number_gt 1654
_reflns_number_total 1867
_reflns_threshold_expression >2sigma(I)
_cod_data_source_file d3ce00891f2.cif
_cod_data_source_block 230506d
_cod_depositor_comments
;
The following automatic conversions were performed:

data item '_symmetry_cell_setting' value 'Triclinic' was changed to
'triclinic' in accordance with the
/home/data/users/saulius/crontab/automatic-downloads/rss-feeds/RSC/lib/dictionaries/cif_core.dic
dictionary named 'cif_core.dic' version 2.4.2 last updated on
2011-04-26.

Automatic conversion script
Id: cif_fix_values 8170 2020-07-09 18:12:32Z antanas 

 Adding full bibliography for 7247597--7247598.cif.
;
_cod_original_sg_symbol_H-M P-1
_cod_database_code 7247598

loop_
_symmetry_equiv_pos_as_xyz
'x, y, z'
'-x, -y, -z'

loop_
_atom_site_label
_atom_site_type_symbol
_atom_site_fract_x
_atom_site_fract_y
_atom_site_fract_z
_atom_site_U_iso_or_equiv
_atom_site_adp_type
_atom_site_occupancy
_atom_site_symmetry_multiplicity
_atom_site_calc_flag
_atom_site_refinement_flags
_atom_site_disorder_assembly
_atom_site_disorder_group
Cu1 Cu 1.0000 0.5000 0.0000 0.0302(7) Uani 1 2 d S . .
N1 N 0.7830(11) 0.8914(9) 0.0416(8) 0.0481(18) Uani 1 1 d . . .
H1 H 0.7656 0.8435 -0.0346 0.058 Uiso 1 1 calc R . .
N2 N 0.8730(10) 0.9200(9) 0.2461(8) 0.0479(19) Uani 1 1 d . . .
H2 H 0.9362 0.8980 0.3170 0.057 Uiso 1 1 calc R . .
N3 N 0.6464(9) 0.5988(9) 0.3037(7) 0.0392(16) Uani 1 1 d . . .
H3 H 0.7520 0.5633 0.3319 0.047 Uiso 1 1 calc R . .
N4 N 0.4365(9) 0.6260(9) 0.1657(7) 0.0391(16) Uani 1 1 d . . .
H4 H 0.3898 0.6261 0.0861 0.047 Uiso 1 1 calc R . .
Cl1 Cl 0.1462(3) 0.2519(3) 0.3449(2) 0.0514(8) Uani 1 1 d DU . .
O1 O 0.9933(7) 0.6833(6) 0.1207(6) 0.0350(13) Uani 1 1 d . . .
O2 O 0.7342(7) 0.5036(7) 0.0633(6) 0.0354(13) Uani 1 1 d . . .
O3 O 0.2472(18) 0.1017(12) 0.2891(15) 0.141(5) Uani 1 1 d DU A .
O4 O 0.017(4) 0.324(3) 0.257(3) 0.120(6) Uani 0.354(12) 1 d PDU A 1
O5 O 0.095(3) 0.289(3) 0.4903(14) 0.073(3) Uani 0.354(12) 1 d PDU A 1
O6 O 0.305(3) 0.336(3) 0.291(3) 0.107(5) Uani 0.354(12) 1 d PDU A 1
O4' O 0.205(3) 0.3339(19) 0.4403(18) 0.120(6) Uani 0.646(12) 1 d PD A 2
O5' O 0.0471(19) 0.3394(17) 0.2440(13) 0.073(3) Uani 0.646(12) 1 d PDU A 2
O6' O 0.000(2) 0.180(2) 0.4457(15) 0.107(5) Uani 0.646(12) 1 d PD A 2
C1 C 0.8899(9) 0.8219(9) 0.1338(8) 0.0294(15) Uani 1 1 d . . .
C2 C 0.7369(13) 1.0682(11) 0.2371(13) 0.054(2) Uani 1 1 d . . .
H2A H 0.7881 1.1623 0.2483 0.065 Uiso 1 1 calc R . .
H2B H 0.6246 1.0720 0.3135 0.065 Uiso 1 1 calc R . .
C3 C 0.6958(14) 1.0609(12) 0.0827(12) 0.060(3) Uani 1 1 d . . .
H3A H 0.5616 1.0845 0.0844 0.072 Uiso 1 1 calc R . .
H3B H 0.7529 1.1356 0.0147 0.072 Uiso 1 1 calc R . .
C4 C 0.6148(9) 0.5720(8) 0.1711(8) 0.0284(15) Uani 1 1 d . . .
C5 C 0.3274(11) 0.6862(11) 0.3125(10) 0.046(2) Uani 1 1 d . . .
H5A H 0.2518 0.6113 0.3602 0.055 Uiso 1 1 calc R . .
H5B H 0.2466 0.7925 0.3046 0.055 Uiso 1 1 calc R . .
C6 C 0.4826(12) 0.6948(11) 0.3964(9) 0.044(2) Uani 1 1 d . . .
H6A H 0.4950 0.8061 0.4044 0.053 Uiso 1 1 calc R . .
H6B H 0.4595 0.6488 0.4964 0.053 Uiso 1 1 calc R . .

loop_
_atom_site_aniso_label
_atom_site_aniso_U_11
_atom_site_aniso_U_22
_atom_site_aniso_U_33
_atom_site_aniso_U_23
_atom_site_aniso_U_13
_atom_site_aniso_U_12
Cu1 0.0233(8) 0.0274(9) 0.0382(9) -0.0187(5) -0.0013(5) -0.0027(5)
N1 0.058(4) 0.044(4) 0.040(4) -0.014(3) -0.020(3) 0.006(3)
N2 0.053(4) 0.040(4) 0.051(4) -0.029(3) -0.021(3) 0.005(3)
N3 0.031(3) 0.052(4) 0.033(3) -0.012(3) -0.006(3) -0.005(3)
N4 0.029(3) 0.051(4) 0.034(3) -0.018(3) -0.005(3) 0.001(3)
Cl1 0.0584(14) 0.0551(14) 0.0374(12) -0.0132(9) -0.0195(9) 0.0062(11)
O1 0.028(2) 0.030(3) 0.045(3) -0.018(2) -0.008(2) 0.001(2)
O2 0.026(2) 0.040(3) 0.038(3) -0.021(2) -0.002(2) -0.004(2)
O3 0.145(11) 0.100(8) 0.165(11) -0.018(8) -0.060(9) 0.029(8)
O4 0.182(14) 0.115(11) 0.111(11) 0.010(9) -0.092(11) -0.079(11)
O5 0.087(7) 0.077(6) 0.051(5) 0.005(5) -0.031(5) 0.006(6)
O6 0.101(9) 0.153(13) 0.077(8) 0.020(8) -0.010(7) -0.060(9)
O4' 0.182(14) 0.115(11) 0.111(11) 0.010(9) -0.092(11) -0.079(11)
O5' 0.087(7) 0.077(6) 0.051(5) 0.005(5) -0.031(5) 0.006(6)
O6' 0.101(9) 0.153(13) 0.077(8) 0.020(8) -0.010(7) -0.060(9)
C1 0.024(3) 0.032(4) 0.031(4) -0.012(3) 0.002(3) -0.009(3)
C2 0.045(5) 0.036(4) 0.080(7) -0.028(4) -0.013(4) 0.003(4)
C3 0.051(5) 0.045(5) 0.070(7) -0.001(5) -0.003(5) 0.012(4)
C4 0.028(3) 0.024(3) 0.031(4) -0.009(3) -0.002(3) -0.005(3)
C5 0.033(4) 0.053(5) 0.045(5) -0.022(4) 0.007(3) -0.004(4)
C6 0.047(5) 0.048(5) 0.034(4) -0.019(3) 0.006(3) -0.010(4)

loop_
_atom_type_symbol
_atom_type_description
_atom_type_scat_dispersion_real
_atom_type_scat_dispersion_imag
_atom_type_scat_source
C C 0.0033 0.0016 'International Tables Vol C Tables 4.2.6.8 and 6.1.1.4'
H H 0.0000 0.0000 'International Tables Vol C Tables 4.2.6.8 and 6.1.1.4'
N N 0.0061 0.0033 'International Tables Vol C Tables 4.2.6.8 and 6.1.1.4'
O O 0.0106 0.0060 'International Tables Vol C Tables 4.2.6.8 and 6.1.1.4'
Cl Cl 0.1484 0.1585 'International Tables Vol C Tables 4.2.6.8 and 6.1.1.4'
Cu Cu 0.3201 1.2651 'International Tables Vol C Tables 4.2.6.8 and 6.1.1.4'

loop_
_geom_angle_atom_site_label_1
_geom_angle_atom_site_label_2
_geom_angle_atom_site_label_3
_geom_angle
_geom_angle_site_symmetry_1
_geom_angle_site_symmetry_3
_geom_angle_publ_flag
O1 Cu1 O1 180.0(3) 2_765 . ?
O1 Cu1 O2 85.4(2) 2_765 . ?
O1 Cu1 O2 94.6(2) . . ?
O1 Cu1 O2 94.6(2) 2_765 2_765 ?
O1 Cu1 O2 85.4(2) . 2_765 ?
O2 Cu1 O2 180.0(3) . 2_765 ?
C1 N1 C3 112.0(7) . . ?
C1 N1 H1 124.0 . . ?
C3 N1 H1 124.0 . . ?
C1 N2 C2 112.2(7) . . ?
C1 N2 H2 123.9 . . ?
C2 N2 H2 123.9 . . ?
C4 N3 C6 111.5(6) . . ?
C4 N3 H3 124.2 . . ?
C6 N3 H3 124.2 . . ?
C4 N4 C5 111.2(7) . . ?
C4 N4 H4 124.4 . . ?
C5 N4 H4 124.4 . . ?
O4' Cl1 O5 44.0(11) . . ?
O4' Cl1 O5' 117.8(9) . . ?
O5 Cl1 O5' 119.6(10) . . ?
O4' Cl1 O3 122.2(9) . . ?
O5 Cl1 O3 124.4(9) . . ?
O5' Cl1 O3 112.3(8) . . ?
O4' Cl1 O4 123.3(14) . . ?
O5 Cl1 O4 114.9(12) . . ?
O5' Cl1 O4 12.0(18) . . ?
O3 Cl1 O4 111.7(12) . . ?
O4' Cl1 O6' 102.4(9) . . ?
O5 Cl1 O6' 58.6(11) . . ?
O5' Cl1 O6' 102.5(8) . . ?
O3 Cl1 O6' 92.8(8) . . ?
O4 Cl1 O6' 90.7(16) . . ?
O4' Cl1 O6 59.8(11) . . ?
O5 Cl1 O6 103.8(11) . . ?
O5' Cl1 O6 90.2(13) . . ?
O3 Cl1 O6 94.3(10) . . ?
O4 Cl1 O6 102.1(12) . . ?
O6' Cl1 O6 161.8(11) . . ?
C1 O1 Cu1 131.9(5) . . ?
C4 O2 Cu1 131.7(5) . . ?
O1 C1 N1 126.5(7) . . ?
O1 C1 N2 123.9(7) . . ?
N1 C1 N2 109.6(7) . . ?
N2 C2 C3 103.1(7) . . ?
N2 C2 H2A 111.2 . . ?
C3 C2 H2A 111.2 . . ?
N2 C2 H2B 111.2 . . ?
C3 C2 H2B 111.2 . . ?
H2A C2 H2B 109.1 . . ?
N1 C3 C2 101.3(7) . . ?
N1 C3 H3A 111.5 . . ?
C2 C3 H3A 111.5 . . ?
N1 C3 H3B 111.5 . . ?
C2 C3 H3B 111.5 . . ?
H3A C3 H3B 109.3 . . ?
O2 C4 N3 126.0(7) . . ?
O2 C4 N4 123.5(7) . . ?
N3 C4 N4 110.6(6) . . ?
N4 C5 C6 101.2(6) . . ?
N4 C5 H5A 111.5 . . ?
C6 C5 H5A 111.5 . . ?
N4 C5 H5B 111.5 . . ?
C6 C5 H5B 111.5 . . ?
H5A C5 H5B 109.3 . . ?
N3 C6 C5 102.8(6) . . ?
N3 C6 H6A 111.2 . . ?
C5 C6 H6A 111.2 . . ?
N3 C6 H6B 111.2 . . ?
C5 C6 H6B 111.2 . . ?
H6A C6 H6B 109.1 . . ?

loop_
_geom_bond_atom_site_label_1
_geom_bond_atom_site_label_2
_geom_bond_distance
_geom_bond_site_symmetry_2
_geom_bond_publ_flag
Cu1 O1 1.917(5) 2_765 ?
Cu1 O1 1.917(5) . ?
Cu1 O2 1.940(5) . ?
Cu1 O2 1.940(5) 2_765 ?
N1 C1 1.298(10) . ?
N1 C3 1.462(12) . ?
N1 H1 0.8600 . ?
N2 C1 1.308(10) . ?
N2 C2 1.432(11) . ?
N2 H2 0.8600 . ?
N3 C4 1.308(10) . ?
N3 C6 1.436(10) . ?
N3 H3 0.8600 . ?
N4 C4 1.312(9) . ?
N4 C5 1.462(10) . ?
N4 H4 0.8600 . ?
Cl1 O4' 1.320(10) . ?
Cl1 O5 1.329(11) . ?
Cl1 O5' 1.375(8) . ?
Cl1 O3 1.380(9) . ?
Cl1 O4 1.388(12) . ?
Cl1 O6' 1.494(10) . ?
Cl1 O6 1.498(12) . ?
O1 C1 1.243(9) . ?
O2 C4 1.248(8) . ?
C2 C3 1.497(15) . ?
C2 H2A 0.9700 . ?
C2 H2B 0.9700 . ?
C3 H3A 0.9700 . ?
C3 H3B 0.9700 . ?
C5 C6 1.517(12) . ?
C5 H5A 0.9700 . ?
C5 H5B 0.9700 . ?
C6 H6A 0.9700 . ?
C6 H6B 0.9700 . ?

loop_
_geom_torsion_atom_site_label_1
_geom_torsion_atom_site_label_2
_geom_torsion_atom_site_label_3
_geom_torsion_atom_site_label_4
_geom_torsion
_geom_torsion_site_symmetry_1
_geom_torsion_site_symmetry_2
_geom_torsion_site_symmetry_3
_geom_torsion_site_symmetry_4
_geom_torsion_publ_flag
O1 Cu1 O1 C1 133(100) 2_765 . . . ?
O2 Cu1 O1 C1 -50.9(6) . . . . ?
O2 Cu1 O1 C1 129.1(6) 2_765 . . . ?
O1 Cu1 O2 C4 164.0(7) 2_765 . . . ?
O1 Cu1 O2 C4 -16.0(7) . . . . ?
O2 Cu1 O2 C4 33.2(6) 2_765 . . . ?
Cu1 O1 C1 N1 -16.9(11) . . . . ?
Cu1 O1 C1 N2 162.8(6) . . . . ?
C3 N1 C1 O1 -173.9(7) . . . . ?
C3 N1 C1 N2 6.4(10) . . . . ?
C2 N2 C1 O1 -176.8(7) . . . . ?
C2 N2 C1 N1 2.9(10) . . . . ?
C1 N2 C2 C3 -10.4(11) . . . . ?
C1 N1 C3 C2 -12.2(10) . . . . ?
N2 C2 C3 N1 12.6(10) . . . . ?
Cu1 O2 C4 N3 -32.9(11) . . . . ?
Cu1 O2 C4 N4 147.8(6) . . . . ?
C6 N3 C4 O2 174.0(7) . . . . ?
C6 N3 C4 N4 -6.7(9) . . . . ?
C5 N4 C4 O2 174.6(7) . . . . ?
C5 N4 C4 N3 -4.8(9) . . . . ?
C4 N4 C5 C6 13.0(9) . . . . ?
C4 N3 C6 C5 14.4(9) . . . . ?
N4 C5 C6 N3 -15.4(9) . . . . ?
